data_1556024
loop_
_publ_author_name
'Feng, Yadong'
'Tian, Nian'
'Li, Yudong'
'Jia, Chunqi'
'Li, Xuening'
'Wang, Lianhui'
'Cui, Xiuling'

_publ_section_title
;
 Construction of Fused Polyheterocycles through Sequential [4 + 2] and [3
 + 2] Cycloadditions.
;
_journal_issue 7
_journal_name_full 'Organic letters'
_journal_page_first 1658
_journal_page_last 1661
_journal_paper_doi 10.1021/acs.orglett.7b00452
_journal_volume 19
_journal_year 2017
_chemical_formula_moiety 'C43 H30 N2 O2'
_chemical_formula_sum 'C43 H30 N2 O2'
_chemical_formula_weight 606.69
_space_group_crystal_system triclinic
_space_group_IT_number 2
_space_group_name_Hall '-P 1'
_space_group_name_H-M_alt 'P -1'
_atom_sites_solution_hydrogens geom
_audit_creation_date 2015-12-28
_audit_creation_method
;
Olex2 1.2
(compiled 2015.09.30 svn.r3233 for OlexSys, GUI svn.r5103)
;
_cell_angle_alpha 92.552(7)
_cell_angle_beta 94.697(7)
_cell_angle_gamma 98.319(7)
_cell_formula_units_Z 2
_cell_length_a 10.4789(9)
_cell_length_b 12.0740(11)
_cell_length_c 12.5011(11)
_cell_measurement_reflns_used 2522
_cell_measurement_temperature 293(2)
_cell_measurement_theta_max 27.2480
_cell_measurement_theta_min 3.6920
_cell_volume 1557.2(2)
_computing_cell_refinement 'CrysAlisPro 1.171.38.41k (Rigaku OD, 2015)'
_computing_data_collection 'CrysAlisPro 1.171.38.41k (Rigaku OD, 2015)'
_computing_data_reduction 'CrysAlisPro 1.171.38.41k (Rigaku OD, 2015)'
_computing_molecular_graphics 'Olex2 (Dolomanov et al., 2009)'
_computing_publication_material 'Olex2 (Dolomanov et al., 2009)'
_computing_structure_refinement 'ShelXL (Sheldrick, 2015)'
_computing_structure_solution
;
Superflip (Palatinus & Chapuis, 2007;Palatinus & van der Lee, 2008;
Palatinus et al., 2012)
;
_diffrn_ambient_temperature 293(2)
_diffrn_detector 'CCD plate'
_diffrn_detector_area_resol_mean 16.2312
_diffrn_detector_type Eos
_diffrn_measured_fraction_theta_full 0.999
_diffrn_measured_fraction_theta_max 0.999
_diffrn_measurement_details
;
List of Runs (angles in degrees, time in seconds):

  # Type    Start    End  Width  t~exp~   \w     \q     \k     \f   Frames
--------------------------------------------------------------------------
  1  \w    -31.00  53.00   1.00    9.00    --  -14.59  57.00  30.00   84
  2  \w    -25.00  19.00   1.00    9.00    --  -14.59 -99.00  60.00   44
  3  \w    -81.00   5.00   1.00    9.00    --  -14.59 -37.00-120.00   86
  4  \w     35.00  65.00   1.00    9.00    --   17.71 178.00-180.00   30
  5  \w      2.00  49.00   1.00    9.00    --   17.71  57.00 -60.00   47
  6  \w    -47.00  28.00   1.00    9.00    --   17.71 -77.00-180.00   75
;
_diffrn_measurement_device 'four-circle diffractometer'
_diffrn_measurement_device_type 'Xcalibur, Eos'
_diffrn_measurement_method '\w scans'
_diffrn_orient_matrix_type 'CrysAlisPro convention (1999,Acta A55,543-557)'
_diffrn_orient_matrix_UB_11 0.0302478000
_diffrn_orient_matrix_UB_12 0.0428838000
_diffrn_orient_matrix_UB_13 0.0383253000
_diffrn_orient_matrix_UB_21 0.0242163000
_diffrn_orient_matrix_UB_22 -0.0409010000
_diffrn_orient_matrix_UB_23 0.0318232000
_diffrn_orient_matrix_UB_31 0.0567569000
_diffrn_orient_matrix_UB_32 0.0053425000
_diffrn_orient_matrix_UB_33 -0.0278317000
_diffrn_radiation_monochromator graphite
_diffrn_radiation_probe x-ray
_diffrn_radiation_type MoK\a
_diffrn_radiation_wavelength 0.71073
_diffrn_reflns_av_R_equivalents 0.0437
_diffrn_reflns_av_unetI/netI 0.0705
_diffrn_reflns_Laue_measured_fraction_full 0.999
_diffrn_reflns_Laue_measured_fraction_max 0.999
_diffrn_reflns_limit_h_max 13
_diffrn_reflns_limit_h_min -13
_diffrn_reflns_limit_k_max 13
_diffrn_reflns_limit_k_min -15
_diffrn_reflns_limit_l_max 15
_diffrn_reflns_limit_l_min -15
_diffrn_reflns_number 12467
_diffrn_reflns_point_group_measured_fraction_full 0.999
_diffrn_reflns_point_group_measured_fraction_max 0.999
_diffrn_reflns_theta_full 26.000
_diffrn_reflns_theta_max 26.371
_diffrn_reflns_theta_min 1.637
_diffrn_source 'fine-focus sealed X-ray tube'
_diffrn_source_type 'Enhance (Mo) X-ray Source'
_exptl_absorpt_coefficient_mu 0.079
_exptl_absorpt_correction_T_max 1.00000
_exptl_absorpt_correction_T_min 0.82526
_exptl_absorpt_correction_type multi-scan
_exptl_absorpt_process_details
;
CrysAlisPro 1.171.38.41k (Rigaku Oxford Diffraction, 2015)
Empirical absorption correction using spherical harmonics,
 implemented in SCALE3 ABSPACK scaling algorithm.
;
_exptl_crystal_colour colourless
_exptl_crystal_colour_primary colourless
_exptl_crystal_density_diffrn 1.294
_exptl_crystal_description prism
_exptl_crystal_F_000 636
_exptl_crystal_size_max 0.24
_exptl_crystal_size_mid 0.19
_exptl_crystal_size_min 0.18
_refine_diff_density_max 0.394
_refine_diff_density_min -0.275
_refine_diff_density_rms 0.064
_refine_ls_extinction_method none
_refine_ls_goodness_of_fit_ref 1.027
_refine_ls_hydrogen_treatment constr
_refine_ls_matrix_type full
_refine_ls_number_parameters 425
_refine_ls_number_reflns 6359
_refine_ls_number_restraints 0
_refine_ls_restrained_S_all 1.027
_refine_ls_R_factor_all 0.1022
_refine_ls_R_factor_gt 0.0583
_refine_ls_shift/su_max 0.001
_refine_ls_shift/su_mean 0.000
_refine_ls_structure_factor_coef Fsqd
_refine_ls_weighting_details 'w=1/[\s^2^(Fo^2^)+(0.0732P)^2^+0.0381P] where P=(Fo^2^+2Fc^2^)/3'
_refine_ls_weighting_scheme calc
_refine_ls_wR_factor_gt 0.1350
_refine_ls_wR_factor_ref 0.1667
_reflns_Friedel_coverage 0.000
_reflns_number_gt 3968
_reflns_number_total 6359
_reflns_threshold_expression 'I > 2\s(I)'
_cod_data_source_file ol7b00452_si_003.cif
_cod_data_source_block 201512175
_cod_database_code 1556024
_chemical_oxdiff_formula C20H20N4O4
_shelx_space_group_comment
;
The symmetry employed for this shelxl refinement is uniquely defined
by the following loop, which should always be used as a source of
symmetry information in preference to the above space-group names.
They are only intended as comments.
;
_reflns_odcompleteness_completeness 96.92
_reflns_odcompleteness_iscentric 1
_reflns_odcompleteness_theta 26.32
_olex2_refinement_description
;
1. Fixed Uiso
 At 1.2 times of:
  All C(H) groups
 At 1.5 times of:
  All C(H,H,H) groups
2.a Aromatic/amide H refined with riding coordinates:
 C1(H1), C2(H2), C3(H3), C4(H4), C14(H14), C15(H15), C16(H16), C17(H17),
 C18(H18), C20(H20), C21(H21), C22(H22), C23(H23), C24(H24), C25(H25), C26(H26),
  C27(H27), C28(H28), C29(H29), C34(H34), C35(H35), C36(H36), C37(H37),
 C38(H38), C39(H39), C41(H41), C42(H42)
2.b Idealised Me refined as rotating group:
 C43(H43A,H43B,H43C)
;
_shelx_shelxl_version_number 2014/7
_olex2_submission_special_instructions 'No special instructions were received'
_oxdiff_exptl_absorpt_empirical_details
;
Empirical correction (ABSPACK) includes:
- Absorption correction using spherical harmonics
- Frame scaling
;
_oxdiff_exptl_absorpt_empirical_full_max 1.162
_oxdiff_exptl_absorpt_empirical_full_min 0.877

loop_
_space_group_symop_operation_xyz
'x, y, z'
'-x, -y, -z'

loop_
_atom_site_label
_atom_site_type_symbol
_atom_site_fract_x
_atom_site_fract_y
_atom_site_fract_z
_atom_site_U_iso_or_equiv
_atom_site_adp_type
_atom_site_occupancy
_atom_site_site_symmetry_order
_atom_site_calc_flag
_atom_site_refinement_flags_posn
C1 C 1.1835(2) 0.6199(2) 0.1251(2) 0.0609(7) Uani 1 1 d .
H1 H 1.2285 0.6917 0.1211 0.073 Uiso 1 1 calc R
C2 C 1.2392(2) 0.5277(3) 0.0982(2) 0.0699(8) Uani 1 1 d .
H2 H 1.3221 0.5372 0.0754 0.084 Uiso 1 1 calc R
C3 C 1.1736(3) 0.4213(3) 0.1047(2) 0.0748(8) Uani 1 1 d .
H3 H 1.2129 0.3595 0.0870 0.090 Uiso 1 1 calc R
C4 C 1.0509(2) 0.4059(2) 0.1370(2) 0.0635(7) Uani 1 1 d .
H4 H 1.0070 0.3337 0.1411 0.076 Uiso 1 1 calc R
C5 C 0.9917(2) 0.4985(2) 0.16375(18) 0.0485(6) Uani 1 1 d .
C6 C 1.05848(19) 0.60489(19) 0.15857(18) 0.0447(5) Uani 1 1 d .
C7 C 0.9993(2) 0.7032(2) 0.19018(18) 0.0454(5) Uani 1 1 d .
C8 C 0.81384(18) 0.56634(17) 0.22477(16) 0.0364(5) Uani 1 1 d .
C9 C 0.68594(18) 0.54161(17) 0.26778(16) 0.0364(5) Uani 1 1 d .
C10 C 0.61110(18) 0.62534(17) 0.28570(16) 0.0354(5) Uani 1 1 d .
C11 C 0.65423(17) 0.74300(17) 0.25489(16) 0.0355(5) Uani 1 1 d .
C12 C 0.80582(17) 0.77318(16) 0.25843(16) 0.0357(5) Uani 1 1 d .
C13 C 0.83532(18) 0.88019(17) 0.19831(17) 0.0382(5) Uani 1 1 d .
C14 C 0.8371(2) 0.8772(2) 0.08661(18) 0.0490(6) Uani 1 1 d .
H14 H 0.8299 0.8085 0.0481 0.059 Uiso 1 1 calc R
C15 C 0.8494(2) 0.9756(2) 0.0323(2) 0.0569(6) Uani 1 1 d .
H15 H 0.8502 0.9722 -0.0421 0.068 Uiso 1 1 calc R
C16 C 0.8605(2) 1.0774(2) 0.0873(2) 0.0608(7) Uani 1 1 d .
H16 H 0.8688 1.1431 0.0507 0.073 Uiso 1 1 calc R
C17 C 0.8591(2) 1.0819(2) 0.1972(2) 0.0577(6) Uani 1 1 d .
H17 H 0.8668 1.1510 0.2350 0.069 Uiso 1 1 calc R
C18 C 0.8462(2) 0.98391(19) 0.25225(19) 0.0473(6) Uani 1 1 d .
H18 H 0.8449 0.9883 0.3266 0.057 Uiso 1 1 calc R
C19 C 0.57771(18) 0.76336(17) 0.15134(16) 0.0377(5) Uani 1 1 d .
C20 C 0.5734(2) 0.6890(2) 0.06328(18) 0.0483(6) Uani 1 1 d .
H20 H 0.6176 0.6277 0.0691 0.058 Uiso 1 1 calc R
C21 C 0.5054(2) 0.7035(2) -0.03263(19) 0.0613(7) Uani 1 1 d .
H21 H 0.5044 0.6529 -0.0911 0.074 Uiso 1 1 calc R
C22 C 0.4386(2) 0.7939(3) -0.0415(2) 0.0680(8) Uani 1 1 d .
H22 H 0.3924 0.8048 -0.1060 0.082 Uiso 1 1 calc R
C23 C 0.4412(2) 0.8666(2) 0.0450(2) 0.0652(7) Uani 1 1 d .
H23 H 0.3955 0.9269 0.0393 0.078 Uiso 1 1 calc R
C24 C 0.5105(2) 0.8530(2) 0.14160(19) 0.0541(6) Uani 1 1 d .
H24 H 0.5117 0.9042 0.1996 0.065 Uiso 1 1 calc R
C25 C 0.5779(2) 0.87737(19) 0.54642(18) 0.0476(6) Uani 1 1 d .
H25 H 0.5152 0.8738 0.4887 0.057 Uiso 1 1 calc R
C26 C 0.5492(2) 0.9082(2) 0.6478(2) 0.0597(7) Uani 1 1 d .
H26 H 0.4675 0.9263 0.6579 0.072 Uiso 1 1 calc R
C27 C 0.6396(3) 0.9128(2) 0.7345(2) 0.0699(8) Uani 1 1 d .
H27 H 0.6189 0.9324 0.8030 0.084 Uiso 1 1 calc R
C28 C 0.7611(3) 0.8881(2) 0.7188(2) 0.0713(8) Uani 1 1 d .
H28 H 0.8231 0.8916 0.7770 0.086 Uiso 1 1 calc R
C29 C 0.7911(2) 0.8584(2) 0.61765(19) 0.0543(6) Uani 1 1 d .
H29 H 0.8738 0.8426 0.6080 0.065 Uiso 1 1 calc R
C30 C 0.70016(19) 0.85141(17) 0.52953(17) 0.0387(5) Uani 1 1 d .
C31 C 0.73018(18) 0.81891(16) 0.42122(16) 0.0357(5) Uani 1 1 d .
C32 C 0.83570(18) 0.79138(17) 0.38055(16) 0.0363(5) Uani 1 1 d .
C33 C 0.96341(18) 0.77707(17) 0.43585(16) 0.0387(5) Uani 1 1 d .
C34 C 1.0701(2) 0.8593(2) 0.4346(2) 0.0619(7) Uani 1 1 d .
H34 H 1.0615 0.9258 0.4016 0.074 Uiso 1 1 calc R
C35 C 1.1893(2) 0.8431(2) 0.4821(2) 0.0716(8) Uani 1 1 d .
H35 H 1.2604 0.8987 0.4807 0.086 Uiso 1 1 calc R
C36 C 1.2038(2) 0.7467(2) 0.5308(2) 0.0662(7) Uani 1 1 d .
H36 H 1.2846 0.7361 0.5616 0.079 Uiso 1 1 calc R
C37 C 1.0986(2) 0.6650(2) 0.5342(2) 0.0672(8) Uani 1 1 d .
H37 H 1.1074 0.5997 0.5690 0.081 Uiso 1 1 calc R
C38 C 0.9796(2) 0.68043(19) 0.4856(2) 0.0505(6) Uani 1 1 d .
H38 H 0.9091 0.6242 0.4868 0.061 Uiso 1 1 calc R
C39 C 0.49149(19) 0.59918(19) 0.32676(17) 0.0425(5) Uani 1 1 d .
H39 H 0.4422 0.6559 0.3390 0.051 Uiso 1 1 calc R
C40 C 0.44435(19) 0.49061(19) 0.34971(17) 0.0438(5) Uani 1 1 d .
C41 C 0.5199(2) 0.40745(19) 0.33055(18) 0.0479(6) Uani 1 1 d .
H41 H 0.4903 0.3339 0.3454 0.057 Uiso 1 1 calc R
C42 C 0.6385(2) 0.43277(18) 0.28971(17) 0.0447(5) Uani 1 1 d .
H42 H 0.6872 0.3758 0.2767 0.054 Uiso 1 1 calc R
C43 C 0.3154(2) 0.4638(2) 0.3957(2) 0.0636(7) Uani 1 1 d .
H43A H 0.2649 0.4005 0.3556 0.095 Uiso 1 1 calc GR
H43B H 0.2702 0.5273 0.3912 0.095 Uiso 1 1 calc GR
H43C H 0.3292 0.4465 0.4696 0.095 Uiso 1 1 calc GR
N1 N 0.86850(16) 0.48029(15) 0.19967(15) 0.0463(5) Uani 1 1 d .
N2 N 0.86834(14) 0.67759(14) 0.21562(13) 0.0381(4) Uani 1 1 d .
O1 O 1.05566(14) 0.79833(14) 0.19692(16) 0.0649(5) Uani 1 1 d .
O2 O 0.62732(12) 0.81749(11) 0.34177(11) 0.0384(4) Uani 1 1 d .

loop_
_atom_site_aniso_label
_atom_site_aniso_U_11
_atom_site_aniso_U_22
_atom_site_aniso_U_33
_atom_site_aniso_U_23
_atom_site_aniso_U_13
_atom_site_aniso_U_12
C1 0.0393(13) 0.0702(18) 0.0736(18) -0.0044(14) 0.0124(12) 0.0080(12)
C2 0.0442(14) 0.086(2) 0.082(2) -0.0110(17) 0.0184(13) 0.0162(15)
C3 0.0573(17) 0.079(2) 0.092(2) -0.0230(17) 0.0167(15) 0.0229(15)
C4 0.0551(16) 0.0529(16) 0.084(2) -0.0101(14) 0.0136(13) 0.0145(12)
C5 0.0402(13) 0.0568(16) 0.0495(14) -0.0069(11) 0.0063(10) 0.0126(11)
C6 0.0360(12) 0.0521(15) 0.0463(13) -0.0030(11) 0.0053(9) 0.0082(10)
C7 0.0345(12) 0.0482(15) 0.0523(14) 0.0009(11) 0.0053(10) 0.0020(10)
C8 0.0364(11) 0.0374(12) 0.0344(11) -0.0015(9) 0.0014(8) 0.0047(9)
C9 0.0335(11) 0.0419(13) 0.0333(11) 0.0017(9) 0.0015(8) 0.0052(9)
C10 0.0312(10) 0.0386(12) 0.0357(11) 0.0022(9) 0.0001(8) 0.0041(9)
C11 0.0330(11) 0.0393(12) 0.0345(11) -0.0030(9) 0.0038(8) 0.0073(9)
C12 0.0307(10) 0.0345(12) 0.0409(12) -0.0014(9) 0.0029(8) 0.0026(8)
C13 0.0312(10) 0.0426(13) 0.0405(12) 0.0019(10) 0.0032(8) 0.0039(9)
C14 0.0471(13) 0.0518(15) 0.0468(14) 0.0025(11) 0.0082(10) 0.0006(11)
C15 0.0528(14) 0.0702(19) 0.0471(15) 0.0137(13) 0.0071(11) 0.0024(13)
C16 0.0612(16) 0.0543(17) 0.0671(18) 0.0229(14) 0.0016(12) 0.0055(13)
C17 0.0666(16) 0.0409(15) 0.0651(17) 0.0080(12) 0.0041(13) 0.0055(12)
C18 0.0526(13) 0.0421(14) 0.0466(13) 0.0073(11) 0.0032(10) 0.0044(10)
C19 0.0319(11) 0.0410(13) 0.0393(12) 0.0045(10) 0.0033(8) 0.0019(9)
C20 0.0501(13) 0.0532(15) 0.0424(13) -0.0017(11) 0.0010(10) 0.0138(11)
C21 0.0626(16) 0.079(2) 0.0396(14) -0.0061(13) -0.0019(11) 0.0091(14)
C22 0.0628(17) 0.091(2) 0.0487(16) 0.0123(15) -0.0135(12) 0.0156(15)
C23 0.0659(17) 0.0659(18) 0.0660(18) 0.0094(14) -0.0097(13) 0.0245(14)
C24 0.0587(15) 0.0518(15) 0.0525(15) 0.0003(12) -0.0070(11) 0.0185(12)
C25 0.0478(13) 0.0515(15) 0.0438(13) -0.0019(11) 0.0065(10) 0.0085(11)
C26 0.0605(16) 0.0677(18) 0.0541(16) -0.0062(13) 0.0155(12) 0.0169(13)
C27 0.090(2) 0.080(2) 0.0440(15) -0.0105(14) 0.0161(14) 0.0253(16)
C28 0.080(2) 0.091(2) 0.0446(16) -0.0141(14) -0.0054(13) 0.0290(16)
C29 0.0531(14) 0.0666(17) 0.0443(14) -0.0084(12) 0.0012(11) 0.0182(12)
C30 0.0425(12) 0.0348(12) 0.0386(12) 0.0006(9) 0.0048(9) 0.0043(9)
C31 0.0351(11) 0.0345(12) 0.0366(12) 0.0006(9) -0.0008(9) 0.0041(9)
C32 0.0339(11) 0.0362(12) 0.0372(12) 0.0018(9) 0.0010(8) 0.0014(9)
C33 0.0351(11) 0.0399(13) 0.0408(12) -0.0003(10) 0.0019(9) 0.0066(9)
C34 0.0465(14) 0.0466(15) 0.088(2) 0.0223(14) -0.0125(12) -0.0033(11)
C35 0.0420(14) 0.0620(19) 0.103(2) 0.0185(16) -0.0165(13) -0.0088(12)
C36 0.0444(14) 0.0647(19) 0.088(2) 0.0166(15) -0.0125(13) 0.0102(13)
C37 0.0574(16) 0.0547(17) 0.091(2) 0.0254(15) -0.0059(14) 0.0130(13)
C38 0.0429(13) 0.0422(14) 0.0661(16) 0.0141(12) 0.0022(11) 0.0033(10)
C39 0.0344(11) 0.0479(14) 0.0451(13) 0.0008(10) 0.0044(9) 0.0060(10)
C40 0.0386(12) 0.0487(14) 0.0417(13) 0.0053(10) 0.0022(9) -0.0016(10)
C41 0.0471(13) 0.0424(14) 0.0525(14) 0.0063(11) 0.0046(10) -0.0004(10)
C42 0.0454(13) 0.0413(14) 0.0480(14) 0.0046(10) 0.0042(10) 0.0083(10)
C43 0.0461(14) 0.0734(19) 0.0695(18) 0.0101(14) 0.0158(12) -0.0047(12)
N1 0.0407(10) 0.0440(11) 0.0551(12) -0.0031(9) 0.0088(8) 0.0090(8)
N2 0.0316(9) 0.0406(11) 0.0427(10) -0.0019(8) 0.0061(7) 0.0067(8)
O1 0.0396(9) 0.0510(11) 0.1031(15) 0.0005(10) 0.0146(9) 0.0002(8)
O2 0.0355(8) 0.0409(9) 0.0385(8) -0.0038(6) 0.0018(6) 0.0081(6)

loop_
_atom_type_symbol
_atom_type_description
_atom_type_scat_dispersion_real
_atom_type_scat_dispersion_imag
_atom_type_scat_source
C C 0.0033 0.0016 'International Tables Vol C Tables 4.2.6.8 and 6.1.1.4'
H H 0.0000 0.0000 'International Tables Vol C Tables 4.2.6.8 and 6.1.1.4'
N N 0.0061 0.0033 'International Tables Vol C Tables 4.2.6.8 and 6.1.1.4'
O O 0.0106 0.0060 'International Tables Vol C Tables 4.2.6.8 and 6.1.1.4'

loop_
_geom_angle_atom_site_label_1
_geom_angle_atom_site_label_2
_geom_angle_atom_site_label_3
_geom_angle
C2 C1 H1 120.4
C2 C1 C6 119.3(3)
C6 C1 H1 120.4
C1 C2 H2 119.7
C1 C2 C3 120.6(2)
C3 C2 H2 119.7
C2 C3 H3 119.8
C4 C3 C2 120.5(2)
C4 C3 H3 119.8
C3 C4 H4 120.0
C3 C4 C5 119.9(3)
C5 C4 H4 120.0
C6 C5 C4 119.4(2)
C6 C5 N1 121.80(18)
N1 C5 C4 118.7(2)
C1 C6 C7 119.6(2)
C5 C6 C1 120.2(2)
C5 C6 C7 120.11(18)
N2 C7 C6 114.37(19)
O1 C7 C6 123.97(19)
O1 C7 N2 121.64(19)
N1 C8 C9 116.04(19)
N1 C8 N2 124.54(18)
N2 C8 C9 119.42(17)
C10 C9 C8 121.39(19)
C42 C9 C8 119.78(17)
C42 C9 C10 118.83(18)
C9 C10 C11 120.54(17)
C9 C10 C39 119.86(19)
C39 C10 C11 119.49(17)
C10 C11 C12 112.87(15)
C10 C11 C19 109.03(16)
C19 C11 C12 116.50(16)
O2 C11 C10 106.75(16)
O2 C11 C12 100.69(14)
O2 C11 C19 110.32(15)
C13 C12 C11 107.45(14)
C13 C12 C32 113.51(16)
C32 C12 C11 98.42(15)
N2 C12 C11 112.45(16)
N2 C12 C13 113.30(16)
N2 C12 C32 110.76(15)
C14 C13 C12 121.69(19)
C18 C13 C12 120.20(19)
C18 C13 C14 117.7(2)
C13 C14 H14 119.6
C15 C14 C13 120.8(2)
C15 C14 H14 119.6
C14 C15 H15 119.7
C16 C15 C14 120.5(2)
C16 C15 H15 119.7
C15 C16 H16 120.3
C15 C16 C17 119.4(2)
C17 C16 H16 120.3
C16 C17 H17 119.8
C16 C17 C18 120.5(2)
C18 C17 H17 119.8
C13 C18 C17 121.1(2)
C13 C18 H18 119.5
C17 C18 H18 119.5
C20 C19 C11 119.16(18)
C24 C19 C11 122.43(19)
C24 C19 C20 118.40(19)
C19 C20 H20 119.2
C21 C20 C19 121.6(2)
C21 C20 H20 119.2
C20 C21 H21 120.2
C20 C21 C22 119.5(2)
C22 C21 H21 120.2
C21 C22 H22 120.4
C23 C22 C21 119.2(2)
C23 C22 H22 120.4
C22 C23 H23 119.2
C22 C23 C24 121.6(2)
C24 C23 H23 119.2
C19 C24 C23 119.7(2)
C19 C24 H24 120.1
C23 C24 H24 120.1
C26 C25 H25 119.8
C26 C25 C30 120.4(2)
C30 C25 H25 119.8
C25 C26 H26 119.6
C27 C26 C25 120.8(2)
C27 C26 H26 119.6
C26 C27 H27 120.3
C26 C27 C28 119.3(2)
C28 C27 H27 120.3
C27 C28 H28 119.9
C29 C28 C27 120.2(2)
C29 C28 H28 119.9
C28 C29 H29 119.4
C28 C29 C30 121.2(2)
C30 C29 H29 119.4
C25 C30 C31 120.13(18)
C29 C30 C25 117.99(19)
C29 C30 C31 121.88(17)
C32 C31 C30 133.84(18)
C32 C31 O2 112.01(17)
O2 C31 C30 114.14(15)
C31 C32 C12 107.69(16)
C31 C32 C33 130.00(19)
C33 C32 C12 122.30(17)
C34 C33 C32 120.75(19)
C38 C33 C32 120.93(19)
C38 C33 C34 118.27(19)
C33 C34 H34 119.9
C35 C34 C33 120.2(2)
C35 C34 H34 119.9
C34 C35 H35 119.6
C36 C35 C34 120.8(2)
C36 C35 H35 119.6
C35 C36 H36 120.1
C35 C36 C37 119.7(2)
C37 C36 H36 120.1
C36 C37 H37 120.2
C36 C37 C38 119.7(2)
C38 C37 H37 120.2
C33 C38 C37 121.3(2)
C33 C38 H38 119.3
C37 C38 H38 119.3
C10 C39 H39 119.3
C40 C39 C10 121.42(19)
C40 C39 H39 119.3
C39 C40 C41 118.08(19)
C39 C40 C43 120.8(2)
C41 C40 C43 121.1(2)
C40 C41 H41 119.6
C42 C41 C40 120.8(2)
C42 C41 H41 119.6
C9 C42 H42 119.5
C41 C42 C9 121.00(19)
C41 C42 H42 119.5
C40 C43 H43A 109.5
C40 C43 H43B 109.5
C40 C43 H43C 109.5
H43A C43 H43B 109.5
H43A C43 H43C 109.5
H43B C43 H43C 109.5
C8 N1 C5 118.64(19)
C7 N2 C12 117.12(17)
C8 N2 C7 119.88(16)
C8 N2 C12 121.24(15)
C31 O2 C11 105.31(13)

loop_
_geom_bond_atom_site_label_1
_geom_bond_atom_site_label_2
_geom_bond_distance
C1 H1 0.9300
C1 C2 1.371(3)
C1 C6 1.397(3)
C2 H2 0.9300
C2 C3 1.375(4)
C3 H3 0.9300
C3 C4 1.369(3)
C4 H4 0.9300
C4 C5 1.396(3)
C5 C6 1.378(3)
C5 N1 1.392(3)
C6 C7 1.470(3)
C7 N2 1.428(3)
C7 O1 1.209(3)
C8 C9 1.480(3)
C8 N1 1.296(2)
C8 N2 1.395(3)
C9 C10 1.388(3)
C9 C42 1.384(3)
C10 C11 1.504(3)
C10 C39 1.393(3)
C11 C12 1.574(3)
C11 C19 1.515(3)
C11 O2 1.451(2)
C12 C13 1.529(3)
C12 C32 1.533(3)
C12 N2 1.506(2)
C13 C14 1.397(3)
C13 C18 1.381(3)
C14 H14 0.9300
C14 C15 1.390(3)
C15 H15 0.9300
C15 C16 1.367(3)
C16 H16 0.9300
C16 C17 1.374(3)
C17 H17 0.9300
C17 C18 1.391(3)
C18 H18 0.9300
C19 C20 1.383(3)
C19 C24 1.379(3)
C20 H20 0.9300
C20 C21 1.375(3)
C21 H21 0.9300
C21 C22 1.384(3)
C22 H22 0.9300
C22 C23 1.358(3)
C23 H23 0.9300
C23 C24 1.386(3)
C24 H24 0.9300
C25 H25 0.9300
C25 C26 1.375(3)
C25 C30 1.393(3)
C26 H26 0.9300
C26 C27 1.373(3)
C27 H27 0.9300
C27 C28 1.376(4)
C28 H28 0.9300
C28 C29 1.373(3)
C29 H29 0.9300
C29 C30 1.388(3)
C30 C31 1.464(3)
C31 C32 1.332(3)
C31 O2 1.402(2)
C32 C33 1.492(3)
C33 C34 1.386(3)
C33 C38 1.372(3)
C34 H34 0.9300
C34 C35 1.383(3)
C35 H35 0.9300
C35 C36 1.359(3)
C36 H36 0.9300
C36 C37 1.373(4)
C37 H37 0.9300
C37 C38 1.383(3)
C38 H38 0.9300
C39 H39 0.9300
C39 C40 1.383(3)
C40 C41 1.390(3)
C40 C43 1.509(3)
C41 H41 0.9300
C41 C42 1.380(3)
C42 H42 0.9300
C43 H43A 0.9600
C43 H43B 0.9600
C43 H43C 0.9600

loop_
_geom_torsion_atom_site_label_1
_geom_torsion_atom_site_label_2
_geom_torsion_atom_site_label_3
_geom_torsion_atom_site_label_4
_geom_torsion
C1 C2 C3 C4 0.8(4)
C1 C6 C7 N2 175.88(19)
C1 C6 C7 O1 -5.7(4)
C2 C1 C6 C5 -0.4(4)
C2 C1 C6 C7 178.5(2)
C2 C3 C4 C5 -0.1(4)
C3 C4 C5 C6 -0.8(4)
C3 C4 C5 N1 -177.9(2)
C4 C5 C6 C1 1.1(4)
C4 C5 C6 C7 -177.8(2)
C4 C5 N1 C8 179.8(2)
C5 C6 C7 N2 -5.2(3)
C5 C6 C7 O1 173.2(2)
C6 C1 C2 C3 -0.5(4)
C6 C5 N1 C8 2.7(3)
C6 C7 N2 C8 9.5(3)
C6 C7 N2 C12 174.52(18)
C8 C9 C10 C11 4.1(3)
C8 C9 C10 C39 -179.68(18)
C8 C9 C42 C41 179.55(19)
C9 C8 N1 C5 -176.91(18)
C9 C8 N2 C7 170.37(17)
C9 C8 N2 C12 5.9(3)
C9 C10 C11 C12 -28.6(3)
C9 C10 C11 C19 102.5(2)
C9 C10 C11 O2 -138.29(17)
C9 C10 C39 C40 -0.5(3)
C10 C9 C42 C41 -1.2(3)
C10 C11 C12 C13 165.33(16)
C10 C11 C12 C32 -76.69(18)
C10 C11 C12 N2 40.0(2)
C10 C11 C19 C20 -52.7(2)
C10 C11 C19 C24 126.6(2)
C10 C11 O2 C31 80.56(17)
C10 C39 C40 C41 0.0(3)
C10 C39 C40 C43 179.1(2)
C11 C10 C39 C40 175.83(19)
C11 C12 C13 C14 -84.2(2)
C11 C12 C13 C18 88.2(2)
C11 C12 C32 C31 -24.7(2)
C11 C12 C32 C33 154.60(18)
C11 C12 N2 C7 164.96(16)
C11 C12 N2 C8 -30.2(2)
C11 C19 C20 C21 180.0(2)
C11 C19 C24 C23 -179.4(2)
C12 C11 C19 C20 76.5(2)
C12 C11 C19 C24 -104.3(2)
C12 C11 O2 C31 -37.46(18)
C12 C13 C14 C15 172.62(18)
C12 C13 C18 C17 -173.02(18)
C12 C32 C33 C34 77.9(3)
C12 C32 C33 C38 -99.6(2)
C13 C12 C32 C31 88.54(19)
C13 C12 C32 C33 -92.1(2)
C13 C12 N2 C7 42.9(2)
C13 C12 N2 C8 -152.29(17)
C13 C14 C15 C16 0.2(3)
C14 C13 C18 C17 -0.3(3)
C14 C15 C16 C17 -0.1(4)
C15 C16 C17 C18 -0.2(4)
C16 C17 C18 C13 0.4(3)
C18 C13 C14 C15 0.0(3)
C19 C11 C12 C13 38.0(2)
C19 C11 C12 C32 156.02(17)
C19 C11 C12 N2 -87.3(2)
C19 C11 O2 C31 -161.11(16)
C19 C20 C21 C22 -0.6(4)
C20 C19 C24 C23 -0.1(4)
C20 C21 C22 C23 -0.1(4)
C21 C22 C23 C24 0.7(4)
C22 C23 C24 C19 -0.6(4)
C24 C19 C20 C21 0.7(3)
C25 C26 C27 C28 1.2(4)
C25 C30 C31 C32 179.1(2)
C25 C30 C31 O2 0.1(3)
C26 C25 C30 C29 -0.3(3)
C26 C25 C30 C31 -179.8(2)
C26 C27 C28 C29 -0.5(4)
C27 C28 C29 C30 -0.6(4)
C28 C29 C30 C25 1.0(4)
C28 C29 C30 C31 -179.5(2)
C29 C30 C31 C32 -0.4(4)
C29 C30 C31 O2 -179.3(2)
C30 C25 C26 C27 -0.8(4)
C30 C31 C32 C12 -176.4(2)
C30 C31 C32 C33 4.3(4)
C30 C31 O2 C11 -157.36(16)
C31 C32 C33 C34 -103.0(3)
C31 C32 C33 C38 79.6(3)
C32 C12 C13 C14 168.10(17)
C32 C12 C13 C18 -19.5(2)
C32 C12 N2 C7 -86.0(2)
C32 C12 N2 C8 78.8(2)
C32 C31 O2 C11 23.5(2)
C32 C33 C34 C35 -177.2(2)
C32 C33 C38 C37 178.0(2)
C33 C34 C35 C36 -0.1(4)
C34 C33 C38 C37 0.5(4)
C34 C35 C36 C37 -0.9(5)
C35 C36 C37 C38 1.7(4)
C36 C37 C38 C33 -1.5(4)
C38 C33 C34 C35 0.3(4)
C39 C10 C11 C12 155.14(17)
C39 C10 C11 C19 -73.7(2)
C39 C10 C11 O2 45.4(2)
C39 C40 C41 C42 -0.1(3)
C40 C41 C42 C9 0.7(3)
C42 C9 C10 C11 -175.20(18)
C42 C9 C10 C39 1.1(3)
C43 C40 C41 C42 -179.2(2)
N1 C5 C6 C1 178.1(2)
N1 C5 C6 C7 -0.8(3)
N1 C8 C9 C10 -172.38(18)
N1 C8 C9 C42 6.9(3)
N1 C8 N2 C7 -8.4(3)
N1 C8 N2 C12 -172.80(19)
N2 C8 C9 C10 8.8(3)
N2 C8 C9 C42 -171.96(18)
N2 C8 N1 C5 1.9(3)
N2 C12 C13 C14 40.6(2)
N2 C12 C13 C18 -146.96(18)
N2 C12 C32 C31 -142.69(17)
N2 C12 C32 C33 36.6(3)
O1 C7 N2 C8 -169.0(2)
O1 C7 N2 C12 -4.0(3)
O2 C11 C12 C13 -81.23(18)
O2 C11 C12 C32 36.76(17)
O2 C11 C12 N2 153.43(15)
O2 C11 C19 C20 -169.61(17)
O2 C11 C19 C24 9.7(3)
O2 C31 C32 C12 2.5(2)
O2 C31 C32 C33 -176.72(19)
